data_1562305
loop_
_publ_author_name
'Zhang, He'
'Yu, Kai'
'Lv, Jing-Hua'
'Wang, Chun-Mei'
'Wang, Chun-Xiao'
'Zhou, Bai-Bin'

_publ_section_title
;
 Assembly of three organic--inorganic hybrid supramolecular materials
 based on reduced molybdenum(V) phosphates
;
_journal_name_full 'Journal of Solid State Chemistry'
_journal_page_first 22
_journal_page_last 30
_journal_paper_doi 10.1016/j.jssc.2014.05.010
_journal_volume 217
_journal_year 2014
_chemical_formula_moiety 'C52 H72 Mo12 N10 Na Ni3 O82 P8'
_chemical_formula_sum 'C52 H72 Mo12 N10 Na Ni3 O82 P8'
_chemical_formula_weight 3747.30
_space_group_IT_number 12
_space_group_name_Hall '-C 2y'
_space_group_name_H-M_alt 'C 1 2/m 1'
_symmetry_cell_setting monoclinic
_symmetry_space_group_name_Hall '-C 2y'
_symmetry_space_group_name_H-M 'C 1 2/m 1'
_atom_sites_solution_hydrogens geom
_atom_sites_solution_primary direct
_atom_sites_solution_secondary difmap
_audit_creation_method SHELXL-97
_cell_angle_alpha 90.00
_cell_angle_beta 131.1020(10)
_cell_angle_gamma 90.00
_cell_formula_units_Z 2
_cell_length_a 21.0239(17)
_cell_length_b 23.5020(18)
_cell_length_c 15.592(2)
_cell_measurement_temperature 293(2)
_cell_volume 5805.3(10)
_computing_cell_refinement 'Bruker SMART'
_computing_data_collection 'Bruker SMART'
_computing_data_reduction 'Bruker SMART'
_computing_molecular_graphics 'Bruker SHELXTL'
_computing_publication_material 'Bruker SHELXTL'
_computing_structure_refinement 'SHELXL-97 (Sheldrick, 1997)'
_computing_structure_solution 'SHELXS-97 (Sheldrick, 1990)'
_diffrn_ambient_temperature 293(2)
_diffrn_measured_fraction_theta_full 0.997
_diffrn_measured_fraction_theta_max 0.997
_diffrn_radiation_monochromator graphite
_diffrn_radiation_source 'fine-focus sealed tube'
_diffrn_radiation_type MoK\a
_diffrn_radiation_wavelength 0.71073
_diffrn_reflns_av_R_equivalents 0.0456
_diffrn_reflns_av_sigmaI/netI 0.0587
_diffrn_reflns_limit_h_max 18
_diffrn_reflns_limit_h_min -24
_diffrn_reflns_limit_k_max 27
_diffrn_reflns_limit_k_min -27
_diffrn_reflns_limit_l_max 18
_diffrn_reflns_limit_l_min -11
_diffrn_reflns_number 14412
_diffrn_reflns_theta_full 25.00
_diffrn_reflns_theta_max 25.00
_diffrn_reflns_theta_min 1.57
_exptl_absorpt_coefficient_mu 1.950
_exptl_absorpt_correction_T_max 0.5076
_exptl_absorpt_correction_T_min 0.3113
_exptl_absorpt_correction_type multi-scan
_exptl_absorpt_process_details 'Higashi, T. (1995). Program for Absorption Correction. Rigaku Corporation, Tokyo, Japan.'
_exptl_crystal_colour red
_exptl_crystal_density_diffrn 2.144
_exptl_crystal_density_method 'not measured'
_exptl_crystal_description block
_exptl_crystal_F_000 3658.0
_exptl_crystal_size_max 0.26
_exptl_crystal_size_mid 0.22
_exptl_crystal_size_min 0.20
_refine_diff_density_max 1.836
_refine_diff_density_min -2.055
_refine_diff_density_rms 0.280
_refine_ls_extinction_method none
_refine_ls_goodness_of_fit_ref 1.073
_refine_ls_hydrogen_treatment constr
_refine_ls_matrix_type full
_refine_ls_number_parameters 370
_refine_ls_number_reflns 5237
_refine_ls_number_restraints 26
_refine_ls_restrained_S_all 1.073
_refine_ls_R_factor_all 0.0750
_refine_ls_R_factor_gt 0.0415
_refine_ls_shift/su_max 0.001
_refine_ls_shift/su_mean 0.000
_refine_ls_structure_factor_coef Fsqd
_refine_ls_weighting_details 'calc w=1/[\s^2^(Fo^2^)+(0.1896P)^2^+62.7992P] where P=(Fo^2^+2Fc^2^)/3'
_refine_ls_weighting_scheme calc
_refine_ls_wR_factor_gt 0.0912
_refine_ls_wR_factor_ref 0.1025
_reflns_number_gt 3644
_reflns_number_total 5237
_reflns_threshold_expression >2sigma(I)
_cod_data_source_file JSSC-2014-217-22.cif
_cod_data_source_block 3
_cod_depositor_comments
;
The following automatic conversions were performed:

data item '_symmetry_cell_setting' value 'Monoclinic' was changed to
'monoclinic' in accordance with the built-in table derived from the
CIF Core dictionary named 'cif_core.dic' version 2.4.5 last updated
on 2014-11-21.

Automatic conversion script
Id: cif_fix_values 8369 2020-08-20 11:38:08Z andrius 
;
_cod_original_cell_volume 5805.4(10)
_cod_original_sg_symbol_H-M 'C 2/m'
_cod_original_formula_sum 'C52 H72 Mo12 N10 Na Ni3 O82 P8 '
_cod_database_code 1562305

loop_
_symmetry_equiv_pos_as_xyz
'x, y, z'
'-x, y, -z'
'x+1/2, y+1/2, z'
'-x+1/2, y+1/2, -z'
'-x, -y, -z'
'x, -y, z'
'-x+1/2, -y+1/2, -z'
'x+1/2, -y+1/2, z'

loop_
_atom_site_label
_atom_site_type_symbol
_atom_site_fract_x
_atom_site_fract_y
_atom_site_fract_z
_atom_site_U_iso_or_equiv
_atom_site_adp_type
_atom_site_occupancy
_atom_site_symmetry_multiplicity
_atom_site_calc_flag
_atom_site_refinement_flags
_atom_site_disorder_assembly
_atom_site_disorder_group
P1 P 0.2888(3) 0.8314(2) 0.0897(4) 0.0661(13) Uani 1 1 d . . .
O20 O 1.0000 0.5440(18) 1.0000 0.259(12) Uani 1 2 d SU . .
H20A H 0.9603 0.5259 0.9403 0.311 Uiso 0.50 1 d PR . .
H20B H 1.0397 0.5259 1.0597 0.311 Uiso 0.50 1 d PR . .
Mo1 Mo 0.29211(7) 1.05499(5) 0.22206(10) 0.0430(4) Uani 1 1 d . . .
Mo2 Mo 0.60952(8) 0.92651(5) 0.41271(11) 0.0426(4) Uani 1 1 d . . .
Mo3 Mo 0.47429(8) 0.87122(5) 0.33297(10) 0.0426(4) Uani 1 1 d . . .
Ni1 Ni 0.5000 1.0000 0.5000 0.0346(8) Uani 1 4 d S . .
P2 P 0.4314(3) 1.0000 0.2003(4) 0.0409(11) Uani 1 2 d S . .
Ni2 Ni 1.0000 0.6251(3) 1.0000 0.163(3) Uani 1 2 d SU . .
P7 P 0.7023(7) 1.0000 0.3417(10) 0.095(3) Uani 1 2 d S . .
O2 O 0.3693(8) 1.0000 0.3483(11) 0.042(2) Uani 1 2 d SU . .
O3 O 0.5350(6) 0.9327(4) 0.4470(8) 0.0394(17) Uani 1 1 d U . .
O4 O 0.6676(9) 1.0000 0.5091(13) 0.055(3) Uani 1 2 d SU . .
O5 O 0.3983(6) 1.0536(4) 0.2184(8) 0.0411(19) Uani 1 1 d U . .
O6 O 0.5273(9) 1.0000 0.2954(12) 0.046(2) Uani 1 2 d SU . .
O7 O 0.3780(6) 0.8831(4) 0.3373(8) 0.0443(19) Uani 1 1 d U . .
O8 O 0.2403(9) 1.0000 0.0992(12) 0.051(3) Uani 1 2 d SU . .
O9 O 0.5334(7) 0.8805(4) 0.2782(9) 0.049(2) Uani 1 1 d U . .
O10 O 0.5168(7) 0.8133(4) 0.4153(9) 0.053(2) Uani 1 1 d U . .
O11 O 0.4068(9) 1.0000 0.0828(11) 0.053(3) Uani 1 2 d SU . .
O12 O 0.2195(6) 1.0679(4) 0.2324(10) 0.058(3) Uani 1 1 d U . .
O13 O 0.6811(7) 0.8812(4) 0.5101(10) 0.060(3) Uani 1 1 d U . .
O14 O 0.3837(7) 0.8308(4) 0.1824(9) 0.065(3) Uani 1 1 d U . .
O15 O 0.2497(7) 0.8829(4) 0.1006(9) 0.063(3) Uani 1 1 d U . .
O16 O 0.6695(7) 0.9470(4) 0.3517(10) 0.058(2) Uani 1 1 d U . .
O17 O 0.2560(9) 0.7768(5) 0.1104(12) 0.087(4) Uani 1 1 d U . .
O18 O 0.2578(9) 0.8227(6) -0.0271(12) 0.099(4) Uani 1 1 d U . .
O19 O 0.8005(15) 1.0000 0.436(2) 0.125(7) Uani 1 2 d SU . .
O1 O 0.6964(16) 1.0000 0.245(2) 0.107(6) Uani 1 2 d SU . .
C1 C 1.0000 0.8863(16) 1.0000 0.155(6) Uani 1 2 d SDU . .
C2 C 1.0672(16) 0.7970(10) 1.033(2) 0.151(6) Uani 1 1 d DU . .
H2 H 1.1152 0.8147 1.0543 0.181 Uiso 1 1 calc R . .
N3 N 1.0000 0.7058(10) 1.0000 0.095(8) Uani 1 2 d SD . .
O21 O 0.891(2) 0.6241(13) 0.835(3) 0.244(10) Uani 1 1 d U . .
H21A H 0.8439 0.6232 0.8191 0.292 Uiso 1 1 d R . .
H21B H 0.8921 0.6241 0.7811 0.292 Uiso 1 1 d R . .
C28 C 0.8764(9) 0.7905(5) 0.7030(8) 0.164(5) Uani 1 1 d GU . .
C3 C 0.8769(11) 0.8497(5) 0.7013(13) 0.166(6) Uani 1 1 d GU . .
H3 H 0.8319 0.8700 0.6845 0.199 Uiso 1 1 calc R . .
C4 C 0.9445(13) 0.8784(7) 0.7247(15) 0.165(6) Uani 1 1 d GU . .
H4 H 0.9448 0.9180 0.7235 0.198 Uiso 1 1 calc R . .
N2 N 1.0117(11) 0.8481(9) 0.7497(15) 0.226(16) Uani 1 1 d GU . .
C5 C 1.0113(10) 0.7890(9) 0.7514(17) 0.163(6) Uani 1 1 d GU . .
H5 H 1.0562 0.7687 0.7681 0.195 Uiso 1 1 calc R . .
C6 C 0.9436(9) 0.7602(7) 0.7280(14) 0.163(6) Uani 1 1 d GU . .
H6 H 0.9433 0.7206 0.7291 0.196 Uiso 1 1 calc R . .
N1 N 0.6704(11) 0.6994(8) 0.5993(15) 0.235(17) Uani 1 1 d GU . .
C7 C 0.6825(11) 0.7543(9) 0.6407(16) 0.169(7) Uani 1 1 d GU . .
H7 H 0.6451 0.7695 0.6474 0.203 Uiso 1 1 calc R . .
C8 C 0.7505(10) 0.7864(7) 0.6722(14) 0.165(6) Uani 1 1 d GU . .
H8 H 0.7586 0.8231 0.7000 0.198 Uiso 1 1 calc R . .
C9 C 0.8064(9) 0.7636(5) 0.6622(9) 0.164(6) Uani 1 1 d GU . .
C10 C 0.7943(10) 0.7087(5) 0.6207(13) 0.173(6) Uani 1 1 d GU . .
H10 H 0.8317 0.6935 0.6140 0.207 Uiso 1 1 calc R . .
C11 C 0.7263(12) 0.6766(7) 0.5892(15) 0.171(7) Uani 1 1 d GU . .
H11 H 0.7182 0.6399 0.5615 0.205 Uiso 1 1 calc R . .
C12 C 1.0000 0.8303(15) 1.0000 0.164(7) Uani 1 2 d SDU . .
C13 C 1.0654(16) 0.7396(11) 1.037(2) 0.159(7) Uani 1 1 d DU . .
H13 H 1.1157 0.7212 1.0689 0.191 Uiso 1 1 calc R . .
O22 O 0.932(2) 0.6248(13) 1.044(3) 0.242(10) Uani 1 1 d U . .
H22A H 0.8781 0.6239 0.9918 0.291 Uiso 1 1 d R . .
H22B H 0.9543 0.6252 1.1134 0.291 Uiso 1 1 d R . .
O1W O 0.8679(13) 1.0000 0.6856(18) 0.105(5) Uani 1 2 d SU . .
H1WA H 0.9082 0.9914 0.6879 0.126 Uiso 0.50 1 d PR . .
H1WB H 0.8461 0.9747 0.6984 0.126 Uiso 0.50 1 d PR . .
O23 O 0.945(3) 0.9168(18) 0.987(5) 0.319(9) Uani 1 1 d DU . .
Na1 Na 1.0000 1.0000 1.0000 0.27(2) Uani 1 4 d SU . .
O2W O 0.1684(15) 0.8960(10) 0.8192(18) 0.166(8) Uani 1 1 d U . .
H2WA H 0.1821 0.8624 0.8458 0.199 Uiso 1 1 d R . .
H2WB H 0.1458 0.9182 0.8355 0.199 Uiso 1 1 d R . .

loop_
_atom_site_aniso_label
_atom_site_aniso_U_11
_atom_site_aniso_U_22
_atom_site_aniso_U_33
_atom_site_aniso_U_23
_atom_site_aniso_U_13
_atom_site_aniso_U_12
P1 0.069(3) 0.065(3) 0.063(3) -0.030(2) 0.042(2) -0.021(2)
O20 0.257(14) 0.253(14) 0.259(14) 0.000 0.167(9) 0.000
Mo1 0.0448(7) 0.0277(7) 0.0457(7) 0.0041(5) 0.0250(6) 0.0046(5)
Mo2 0.0525(8) 0.0296(7) 0.0550(8) -0.0004(5) 0.0394(7) 0.0039(5)
Mo3 0.0554(8) 0.0219(6) 0.0507(8) -0.0049(5) 0.0350(7) -0.0010(5)
Ni1 0.0424(18) 0.0212(15) 0.0424(18) 0.000 0.0289(16) 0.000
P2 0.057(3) 0.028(2) 0.042(3) 0.000 0.034(2) 0.000
Ni2 0.225(7) 0.150(5) 0.149(5) 0.000 0.138(5) 0.000
P7 0.134(7) 0.067(5) 0.166(9) 0.000 0.134(8) 0.000
O2 0.053(5) 0.027(4) 0.045(4) 0.000 0.033(4) 0.000
O3 0.056(4) 0.026(3) 0.049(4) 0.000(3) 0.040(3) -0.002(3)
O4 0.065(5) 0.044(5) 0.076(5) 0.000 0.055(4) 0.000
O5 0.054(4) 0.031(4) 0.043(4) 0.001(3) 0.034(3) -0.001(3)
O6 0.065(4) 0.032(4) 0.057(4) 0.000 0.048(4) 0.000
O7 0.056(4) 0.025(4) 0.057(4) -0.002(3) 0.039(3) -0.004(3)
O8 0.054(5) 0.041(5) 0.048(5) 0.000 0.029(4) 0.000
O9 0.069(4) 0.037(4) 0.059(4) -0.007(3) 0.049(3) 0.005(3)
O10 0.071(5) 0.025(4) 0.066(5) 0.005(4) 0.046(4) 0.006(4)
O11 0.067(7) 0.052(7) 0.043(6) 0.000 0.037(5) 0.000
O12 0.046(5) 0.038(5) 0.073(7) -0.003(5) 0.032(5) 0.004(4)
O13 0.068(6) 0.043(5) 0.074(6) 0.007(4) 0.048(5) 0.013(4)
O14 0.076(5) 0.039(4) 0.062(4) -0.017(4) 0.037(4) -0.004(4)
O15 0.061(5) 0.044(4) 0.059(5) -0.014(4) 0.029(4) -0.012(4)
O16 0.076(5) 0.047(5) 0.077(5) -0.003(4) 0.062(4) 0.002(4)
O17 0.090(7) 0.059(7) 0.100(7) -0.022(6) 0.057(6) -0.015(6)
O18 0.090(8) 0.082(8) 0.078(7) -0.027(6) 0.035(6) -0.003(7)
O19 0.102(10) 0.092(10) 0.133(10) 0.000 0.056(9) 0.000
O1 0.151(12) 0.095(12) 0.119(11) 0.000 0.107(10) 0.000
C1 0.180(9) 0.149(8) 0.148(7) 0.000 0.114(6) 0.000
C2 0.180(9) 0.146(9) 0.144(8) -0.004(5) 0.114(8) 0.017(6)
N3 0.103(19) 0.092(19) 0.082(16) 0.000 0.058(15) 0.000
O21 0.249(13) 0.252(13) 0.242(13) -0.006(9) 0.167(9) -0.010(9)
C28 0.191(9) 0.144(8) 0.147(7) -0.008(5) 0.107(7) 0.030(5)
C3 0.191(9) 0.145(8) 0.148(7) -0.008(5) 0.106(7) 0.024(5)
C4 0.191(9) 0.148(8) 0.147(8) -0.008(6) 0.107(8) 0.024(6)
N2 0.238(19) 0.215(19) 0.221(18) -0.016(10) 0.149(13) 0.021(10)
C5 0.192(9) 0.145(9) 0.145(8) -0.009(6) 0.108(8) 0.029(6)
C6 0.190(9) 0.145(8) 0.147(7) -0.008(5) 0.108(7) 0.028(5)
N1 0.24(2) 0.23(2) 0.229(19) -0.008(11) 0.154(14) 0.011(11)
C7 0.196(10) 0.143(9) 0.149(8) -0.006(7) 0.105(8) 0.034(7)
C8 0.191(9) 0.143(9) 0.149(8) -0.009(6) 0.106(8) 0.034(6)
C9 0.193(9) 0.143(8) 0.146(7) -0.010(5) 0.107(8) 0.032(6)
C10 0.194(9) 0.146(9) 0.152(8) -0.008(6) 0.103(8) 0.031(6)
C11 0.194(10) 0.146(9) 0.153(8) -0.008(7) 0.106(8) 0.032(7)
C12 0.188(9) 0.147(9) 0.148(8) 0.000 0.107(8) 0.000
C13 0.185(10) 0.146(9) 0.147(8) 0.000(6) 0.109(8) 0.007(6)
O22 0.244(13) 0.254(13) 0.238(13) 0.004(9) 0.163(9) -0.004(9)
O1W 0.091(7) 0.086(8) 0.114(8) 0.000 0.057(6) 0.000
O23 0.305(11) 0.320(11) 0.309(11) 0.005(8) 0.192(7) -0.002(8)
Na1 0.28(2) 0.26(2) 0.26(2) 0.000 0.169(16) 0.000
O2W 0.191(13) 0.148(12) 0.136(11) 0.007(9) 0.098(9) -0.006(9)

loop_
_atom_type_symbol
_atom_type_description
_atom_type_scat_dispersion_real
_atom_type_scat_dispersion_imag
_atom_type_scat_source
C C 0.0033 0.0016 'International Tables Vol C Tables 4.2.6.8 and 6.1.1.4'
H H 0.0000 0.0000 'International Tables Vol C Tables 4.2.6.8 and 6.1.1.4'
N N 0.0061 0.0033 'International Tables Vol C Tables 4.2.6.8 and 6.1.1.4'
O O 0.0106 0.0060 'International Tables Vol C Tables 4.2.6.8 and 6.1.1.4'
P P 0.1023 0.0942 'International Tables Vol C Tables 4.2.6.8 and 6.1.1.4'
Mo Mo -1.6832 0.6857 'International Tables Vol C Tables 4.2.6.8 and 6.1.1.4'
Sr Sr -1.5307 3.2498 'International Tables Vol C Tables 4.2.6.8 and 6.1.1.4'
Cu Cu 0.3201 1.2651 'International Tables Vol C Tables 4.2.6.8 and 6.1.1.4'
Ni Ni 0.3393 1.1124 'International Tables Vol C Tables 4.2.6.8 and 6.1.1.4'
Na Na 0.0362 0.0249 'International Tables Vol C Tables 4.2.6.8 and 6.1.1.4'

loop_
_geom_angle_atom_site_label_1
_geom_angle_atom_site_label_2
_geom_angle_atom_site_label_3
_geom_angle
_geom_angle_site_symmetry_1
_geom_angle_site_symmetry_3
O18 P1 O14 114.2(8) . .
O18 P1 O15 114.1(8) . .
O14 P1 O15 111.6(6) . .
O18 P1 O17 103.8(8) . .
O14 P1 O17 106.0(7) . .
O15 P1 O17 106.2(7) . .
Ni2 O20 H20A 120.0 . .
Ni2 O20 H20B 120.0 . .
H20A O20 H20B 120.0 . .
O12 Mo1 O8 105.1(6) . .
O12 Mo1 O2 103.0(5) . .
O8 Mo1 O2 96.1(4) . .
O12 Mo1 O15 95.2(5) . 6_575
O8 Mo1 O15 86.7(4) . 6_575
O2 Mo1 O15 160.2(5) . 6_575
O12 Mo1 O7 96.9(4) . 6_575
O8 Mo1 O7 157.0(5) . 6_575
O2 Mo1 O7 85.4(4) . 6_575
O15 Mo1 O7 84.5(4) 6_575 6_575
O12 Mo1 O5 169.9(4) . .
O8 Mo1 O5 83.6(5) . .
O2 Mo1 O5 80.8(4) . .
O15 Mo1 O5 80.0(4) 6_575 .
O7 Mo1 O5 73.9(3) 6_575 .
O12 Mo1 Mo1 100.5(4) . 6_575
O8 Mo1 Mo1 48.4(3) . 6_575
O2 Mo1 Mo1 49.6(2) . 6_575
O15 Mo1 Mo1 134.8(3) 6_575 6_575
O7 Mo1 Mo1 134.3(2) 6_575 6_575
O5 Mo1 Mo1 89.2(2) . 6_575
O13 Mo2 O9 104.1(5) . .
O13 Mo2 O3 101.9(5) . .
O9 Mo2 O3 95.6(4) . .
O13 Mo2 O16 96.4(5) . .
O9 Mo2 O16 87.2(4) . .
O3 Mo2 O16 160.2(4) . .
O13 Mo2 O4 97.2(6) . .
O9 Mo2 O4 157.7(5) . .
O3 Mo2 O4 86.3(5) . .
O16 Mo2 O4 83.9(5) . .
O13 Mo2 O6 170.7(5) . .
O9 Mo2 O6 84.4(4) . .
O3 Mo2 O6 80.9(4) . .
O16 Mo2 O6 79.9(4) . .
O4 Mo2 O6 74.0(5) . .
O13 Mo2 Mo3 99.7(4) . .
O9 Mo2 Mo3 48.0(3) . .
O3 Mo2 Mo3 49.2(3) . .
O16 Mo2 Mo3 134.8(3) . .
O4 Mo2 Mo3 134.7(4) . .
O6 Mo2 Mo3 88.9(3) . .
O10 Mo3 O9 104.9(5) . .
O10 Mo3 O3 101.6(4) . .
O9 Mo3 O3 95.3(4) . .
O10 Mo3 O14 97.4(5) . .
O9 Mo3 O14 85.9(5) . .
O3 Mo3 O14 159.9(4) . .
O10 Mo3 O7 97.1(4) . .
O9 Mo3 O7 156.9(4) . .
O3 Mo3 O7 86.5(4) . .
O14 Mo3 O7 84.7(4) . .
O10 Mo3 O5 170.7(4) . 6_575
O9 Mo3 O5 83.6(4) . 6_575
O3 Mo3 O5 80.9(3) . 6_575
O14 Mo3 O5 79.3(4) . 6_575
O7 Mo3 O5 74.0(3) . 6_575
O10 Mo3 Mo2 100.2(4) . .
O9 Mo3 Mo2 47.9(3) . .
O3 Mo3 Mo2 48.9(3) . .
O14 Mo3 Mo2 133.4(4) . .
O7 Mo3 Mo2 134.5(2) . .
O5 Mo3 Mo2 88.2(2) 6_575 .
O3 Ni1 O3 96.1(5) 2_656 5_676
O3 Ni1 O3 83.9(5) 2_656 .
O3 Ni1 O3 179.999(2) 5_676 .
O3 Ni1 O3 179.999(2) 2_656 6_575
O3 Ni1 O3 83.9(5) 5_676 6_575
O3 Ni1 O3 96.1(5) . 6_575
O3 Ni1 O2 95.2(4) 2_656 5_676
O3 Ni1 O2 95.2(4) 5_676 5_676
O3 Ni1 O2 84.8(4) . 5_676
O3 Ni1 O2 84.8(4) 6_575 5_676
O3 Ni1 O2 84.8(4) 2_656 .
O3 Ni1 O2 84.8(4) 5_676 .
O3 Ni1 O2 95.2(4) . .
O3 Ni1 O2 95.2(4) 6_575 .
O2 Ni1 O2 179.998(2) 5_676 .
O6 P2 O11 110.6(8) . .
O6 P2 O5 106.7(5) . .
O11 P2 O5 112.1(5) . .
O6 P2 O5 106.7(5) . 6_575
O11 P2 O5 112.1(5) . 6_575
O5 P2 O5 108.5(7) . 6_575
N3 Ni2 O20 180.000(14) . .
N3 Ni2 O22 90.2(9) . .
O20 Ni2 O22 89.8(9) . .
N3 Ni2 O22 90.2(9) . 2_757
O20 Ni2 O22 89.8(9) . 2_757
O22 Ni2 O22 179.6(18) . 2_757
N3 Ni2 O21 90.7(9) . .
O20 Ni2 O21 89.3(9) . .
O22 Ni2 O21 88.2(14) . .
O22 Ni2 O21 91.8(14) 2_757 .
N3 Ni2 O21 90.7(9) . 2_757
O20 Ni2 O21 89.3(9) . 2_757
O22 Ni2 O21 91.8(14) . 2_757
O22 Ni2 O21 88.2(14) 2_757 2_757
O21 Ni2 O21 178.6(18) . 2_757
O1 P7 O16 112.8(8) . .
O1 P7 O16 112.8(8) . 6_575
O16 P7 O16 114.5(9) . 6_575
O1 P7 O19 97.9(16) . .
O16 P7 O19 108.7(9) . .
O16 P7 O19 108.7(9) 6_575 .
Mo1 O2 Mo1 80.8(5) . 6_575
Mo1 O2 Ni1 135.2(4) . .
Mo1 O2 Ni1 135.2(4) 6_575 .
Mo2 O3 Mo3 81.9(3) . .
Mo2 O3 Ni1 134.6(4) . .
Mo3 O3 Ni1 135.3(5) . .
Mo2 O4 Mo2 112.4(7) 6_575 .
P2 O5 Mo3 127.6(6) . 6_575
P2 O5 Mo1 125.6(5) . .
Mo3 O5 Mo1 99.5(3) 6_575 .
P2 O6 Mo2 127.0(4) . 6_575
P2 O6 Mo2 127.0(4) . .
Mo2 O6 Mo2 99.0(5) 6_575 .
Mo1 O7 Mo3 112.0(4) 6_575 .
Mo1 O8 Mo1 83.3(5) . 6_575
Mo2 O9 Mo3 84.1(4) . .
P1 O14 Mo3 138.1(7) . .
P1 O15 Mo1 135.9(7) . 6_575
P7 O16 Mo2 135.2(7) . .
O23 C1 O23 111(6) . 2_757
O23 C1 C12 125(3) . .
O23 C1 C12 125(3) 2_757 .
O23 C1 Na1 55(3) . .
O23 C1 Na1 55(3) 2_757 .
C12 C1 Na1 180.000(8) . .
C13 C2 C12 122(2) . .
C13 C2 H2 118.8 . .
C12 C2 H2 119.1 . .
C13 N3 C13 108(3) 2_757 .
C13 N3 Ni2 126.2(14) 2_757 .
C13 N3 Ni2 126.2(14) . .
Ni2 O21 H21A 119.4 . .
Ni2 O21 H21B 120.6 . .
H21A O21 H21B 120.0 . .
C9 C28 C3 119.3 . .
C9 C28 C6 119.7 . .
C3 C28 C6 120.0 . .
C4 C3 C28 120.0 . .
C4 C3 H3 120.0 . .
C28 C3 H3 120.0 . .
N2 C4 C3 120.0 . .
N2 C4 H4 120.0 . .
C3 C4 H4 120.0 . .
C4 N2 C5 120.0 . .
C6 C5 N2 120.0 . .
C6 C5 H5 120.0 . .
N2 C5 H5 120.0 . .
C5 C6 C28 120.0 . .
C5 C6 H6 120.0 . .
C28 C6 H6 120.0 . .
C7 N1 C11 120.0 . .
C8 C7 N1 120.0 . .
C8 C7 H7 120.0 . .
N1 C7 H7 120.0 . .
C7 C8 C9 120.0 . .
C7 C8 H8 120.0 . .
C9 C8 H8 120.0 . .
C28 C9 C10 118.3 . .
C28 C9 C8 121.3 . .
C10 C9 C8 120.0 . .
C9 C10 C11 120.0 . .
C9 C10 H10 120.0 . .
C11 C10 H10 120.0 . .
C10 C11 N1 120.0 . .
C10 C11 H11 120.0 . .
N1 C11 H11 120.0 . .
C1 C12 C2 124.4(14) . 2_757
C1 C12 C2 124.4(14) . .
C2 C12 C2 111(3) 2_757 .
N3 C13 C2 128(2) . .
N3 C13 H13 115.9 . .
C2 C13 H13 115.7 . .
Ni2 O22 H22A 118.7 . .
Ni2 O22 H22B 121.3 . .
H22A O22 H22B 120.0 . .
H1WA O1W H1WB 120.0 . .
C1 O23 Na1 97(3) . .
O23 Na1 O23 179.997(9) 6_575 2_757
O23 Na1 O23 56.1(15) 6_575 5_777
O23 Na1 O23 123.9(15) 2_757 5_777
O23 Na1 O23 123.9(15) 6_575 .
O23 Na1 O23 56.1(15) 2_757 .
O23 Na1 O23 179.999(6) 5_777 .
O23 Na1 C1 28.0(8) 6_575 5_777
O23 Na1 C1 152.0(7) 2_757 5_777
O23 Na1 C1 28.0(8) 5_777 5_777
O23 Na1 C1 152.0(8) . 5_777
O23 Na1 C1 152.0(8) 6_575 .
O23 Na1 C1 28.0(8) 2_757 .
O23 Na1 C1 152.0(8) 5_777 .
O23 Na1 C1 28.0(8) . .
C1 Na1 C1 180.000(5) 5_777 .
H2WA O2W H2WB 120.0 . .

loop_
_geom_bond_atom_site_label_1
_geom_bond_atom_site_label_2
_geom_bond_distance
_geom_bond_site_symmetry_2
P1 O18 1.490(15) .
P1 O14 1.509(12) .
P1 O15 1.534(12) .
P1 O17 1.587(14) .
O20 Ni2 1.91(4) .
O20 H20A 0.8500 .
O20 H20B 0.8500 .
Mo1 O12 1.666(11) .
Mo1 O8 1.945(10) .
Mo1 O2 1.994(10) .
Mo1 O15 2.072(10) 6_575
Mo1 O7 2.083(9) 6_575
Mo1 O5 2.270(9) .
Mo1 Mo1 2.585(2) 6_575
Mo2 O13 1.643(11) .
Mo2 O9 1.927(10) .
Mo2 O3 1.966(9) .
Mo2 O16 2.074(10) .
Mo2 O4 2.078(9) .
Mo2 O6 2.271(9) .
Mo2 Mo3 2.5828(18) .
Mo3 O10 1.670(9) .
Mo3 O9 1.929(10) .
Mo3 O3 1.973(9) .
Mo3 O14 2.040(10) .
Mo3 O7 2.088(10) .
Mo3 O5 2.262(9) 6_575
Ni1 O3 2.127(9) 2_656
Ni1 O3 2.127(9) 5_676
Ni1 O3 2.127(9) .
Ni1 O3 2.127(9) 6_575
Ni1 O2 2.145(13) 5_676
Ni1 O2 2.145(13) .
P2 O6 1.528(15) .
P2 O11 1.542(14) .
P2 O5 1.551(9) .
P2 O5 1.551(9) 6_575
Ni2 N3 1.90(3) .
Ni2 O22 1.96(4) .
Ni2 O22 1.96(4) 2_757
Ni2 O21 2.03(3) .
Ni2 O21 2.03(3) 2_757
P7 O1 1.43(2) .
P7 O16 1.481(11) .
P7 O16 1.481(11) 6_575
P7 O19 1.56(3) .
O2 Mo1 1.994(10) 6_575
O4 Mo2 2.078(9) 6_575
O5 Mo3 2.261(9) 6_575
O6 Mo2 2.271(9) 6_575
O7 Mo1 2.083(9) 6_575
O8 Mo1 1.945(10) 6_575
O15 Mo1 2.072(10) 6_575
C1 O23 1.26(2) .
C1 O23 1.26(2) 2_757
C1 C12 1.32(2) .
C1 Na1 2.67(4) .
C2 C13 1.351(18) .
C2 C12 1.382(18) .
C2 H2 0.9300 .
N3 C13 1.346(19) 2_757
N3 C13 1.346(19) .
O21 H21A 0.8501 .
O21 H21B 0.8501 .
C28 C9 1.3193 .
C28 C3 1.3900 .
C28 C6 1.3900 .
C3 C4 1.3900 .
C3 H3 0.9300 .
C4 N2 1.3900 .
C4 H4 0.9300 .
N2 C5 1.3900 .
C5 C6 1.3900 .
C5 H5 0.9300 .
C6 H6 0.9300 .
N1 C7 1.3900 .
N1 C11 1.3901 .
C7 C8 1.3899 .
C7 H7 0.9300 .
C8 C9 1.3902 .
C8 H8 0.9300 .
C9 C10 1.3898 .
C10 C11 1.3900 .
C10 H10 0.9300 .
C11 H11 0.9300 .
C12 C2 1.382(19) 2_757
C13 H13 0.9300 .
O22 H22A 0.8500 .
O22 H22B 0.8501 .
O1W H1WA 0.8500 .
O1W H1WB 0.8499 .
O23 Na1 2.22(5) .
Na1 O23 2.22(5) 6_575
Na1 O23 2.22(5) 2_757
Na1 O23 2.22(5) 5_777
Na1 C1 2.67(4) 5_777
O2W H2WA 0.8500 .
O2W H2WB 0.8499 .

loop_
_geom_hbond_atom_site_label_D
_geom_hbond_atom_site_label_H
_geom_hbond_atom_site_label_A
_geom_hbond_distance_DH
_geom_hbond_distance_HA
_geom_hbond_distance_DA
_geom_hbond_angle_DHA
_geom_hbond_site_symmetry_A
O2W H2WA O18 0.85 1.78 2.51(3) 142.9 1_556
O1W H1WB O12 0.85 2.45 3.26(2) 158.8 5_676
O22 H22B O14 0.85 2.56 3.10(4) 123.1 8_566
O22 H22B O9 0.85 1.94 2.77(4) 164.1 8_566
O22 H22A O18 0.85 2.66 3.28(4) 131.1 8_566
O21 H21B O16 0.85 2.29 2.83(3) 121.5 7_666
O21 H21B O9 0.85 2.28 3.05(4) 150.0 7_666
O21 H21A O1 0.85 3.00 3.23(3) 97.9 7_666
O21 H21A O22 0.85 2.68 2.78(5) 87.6 .
O20 H20B O1 0.85 2.66 3.46(3) 158.2 3_546
O20 H20B O21 0.85 2.65 2.77(4) 89.3 2_757
O20 H20A O1 0.85 2.66 3.46(3) 158.2 7_666
